data_4121039
loop_
_publ_author_name
'Xin-Hua Zhao'
'Xing-Cai Huang'
'Shao-Liang Zhang'
'Dong Shao'
'Hai-Yan Wei'
'Xin-Yi Wang'

_publ_contact_author
;
        Xinyi Wang
        School of Chemistry and Chemical Engineering
        State Key Labatory of Coordination Chemistry
        Nanjing National Lab of Microstructure 
        Nanjing University
;
_publ_contact_author_email wangxy66@nju.edu.cn
_publ_contact_author_fax 86-25-83314502
_publ_contact_author_phone 86-25-83621651
_publ_section_title
;
 Cation-Dependent Magnetic Ordering and Room-Temperature Bistability in
 Azido-Bridged Perovskite-Type Compounds
;
_journal_name_full 'Journal of the American Chemical Society'
_journal_page_first 16006
_journal_page_last 16009
_journal_paper_doi 10.1021/ja407654n
_journal_volume 135
_journal_year 2013
_chemical_formula_sum 'C3 H10 Mn N10'
_chemical_formula_weight 241.15
_chemical_name_common TriMA-Mn-N3-298K
_chemical_name_systematic
; 
 ? 
;
_space_group_IT_number 14
_symmetry_cell_setting monoclinic
_symmetry_space_group_name_Hall '-P 2ybc'
_symmetry_space_group_name_H-M 'P 1 21/c 1'
_atom_sites_solution_hydrogens geom
_atom_sites_solution_primary direct
_atom_sites_solution_secondary difmap
_audit_creation_method SHELXL-97
_cell_angle_alpha 90.00
_cell_angle_beta 105.466(14)
_cell_angle_gamma 90.00
_cell_formula_units_Z 4
_cell_length_a 8.464(6)
_cell_length_b 9.324(5)
_cell_length_c 12.882(7)
_cell_measurement_reflns_used 4324
_cell_measurement_temperature 298(2)
_cell_measurement_theta_max 27.5077
_cell_measurement_theta_min 2.5038
_cell_volume 979.8(10)
_computing_cell_refinement 'Bruker SAINT'
_computing_data_collection 'Bruker ApexII'
_computing_data_reduction 'Bruker SAINT'
_computing_molecular_graphics Diamond
_computing_publication_material 'SHELXL-97 (Sheldrick, 2008)'
_computing_structure_refinement 'SHELXL-97 (Sheldrick, 2008)'
_computing_structure_solution 'SHELXS-97 (Sheldrick, 2008)'
_diffrn_ambient_temperature 298(2)
_diffrn_measured_fraction_theta_full 0.996
_diffrn_measured_fraction_theta_max 0.996
_diffrn_measurement_device_type 'Bruker ApexII'
_diffrn_measurement_method 'phi and omega scans'
_diffrn_radiation_monochromator graphite
_diffrn_radiation_source 'fine-focus sealed tube'
_diffrn_radiation_type MoK\a
_diffrn_radiation_wavelength 0.71073
_diffrn_reflns_av_R_equivalents 0.0280
_diffrn_reflns_av_sigmaI/netI 0.0219
_diffrn_reflns_limit_h_max 10
_diffrn_reflns_limit_h_min -10
_diffrn_reflns_limit_k_max 12
_diffrn_reflns_limit_k_min -11
_diffrn_reflns_limit_l_max 14
_diffrn_reflns_limit_l_min -16
_diffrn_reflns_number 9194
_diffrn_reflns_theta_full 27.46
_diffrn_reflns_theta_max 27.46
_diffrn_reflns_theta_min 2.50
_exptl_absorpt_coefficient_mu 1.329
_exptl_absorpt_correction_T_max 0.7456
_exptl_absorpt_correction_T_min 0.7069
_exptl_absorpt_correction_type multi-scan
_exptl_absorpt_process_details 'SADABS: Bruker, 2000'
_exptl_crystal_colour 'light yellow'
_exptl_crystal_density_diffrn 1.635
_exptl_crystal_description block
_exptl_crystal_F_000 492
_exptl_crystal_size_max 0.45
_exptl_crystal_size_mid 0.40
_exptl_crystal_size_min 0.36
_refine_diff_density_max 1.014
_refine_diff_density_min -0.524
_refine_diff_density_rms 0.060
_refine_ls_extinction_coef 0.0160(17)
_refine_ls_extinction_expression Fc^*^=kFc[1+0.001xFc^2^\l^3^/sin(2\q)]^-1/4^
_refine_ls_extinction_method SHELXL
_refine_ls_goodness_of_fit_ref 1.071
_refine_ls_hydrogen_treatment constr
_refine_ls_matrix_type full
_refine_ls_number_parameters 138
_refine_ls_number_reflns 2229
_refine_ls_number_restraints 0
_refine_ls_restrained_S_all 1.071
_refine_ls_R_factor_all 0.0359
_refine_ls_R_factor_gt 0.0294
_refine_ls_shift/su_max 0.000
_refine_ls_shift/su_mean 0.000
_refine_ls_structure_factor_coef Fsqd
_refine_ls_weighting_details 'calc w=1/[\s^2^(Fo^2^)+(0.0493P)^2^+0.2999P] where P=(Fo^2^+2Fc^2^)/3'
_refine_ls_weighting_scheme calc
_refine_ls_wR_factor_gt 0.0844
_refine_ls_wR_factor_ref 0.0908
_reflns_number_gt 1831
_reflns_number_total 2229
_reflns_threshold_expression >2sigma(I)
_cod_data_source_file ja407654n_si_002_13.cif
_cod_data_source_block TriMA-Mn-N3-298K
_cod_depositor_comments
;
The following automatic conversions were performed:

'_exptl_absorpt_correction_type' value 'multi-Scan' changed to
'multi-scan' according to the built-in table from CIF Core dictionary
named 'cif_core.dic' version 2.4.1 from 2010-06-29.

Automatic conversion script
Id: cif_fix_values 2281 2013-09-26 08:29:07Z andrius 
;
_cod_original_cell_volume 979.9(10)
_cod_database_code 4121039

loop_
_symmetry_equiv_pos_as_xyz
'x, y, z'
'-x, y+1/2, -z+1/2'
'-x, -y, -z'
'x, -y-1/2, z-1/2'

loop_
_atom_site_label
_atom_site_type_symbol
_atom_site_fract_x
_atom_site_fract_y
_atom_site_fract_z
_atom_site_U_iso_or_equiv
_atom_site_adp_type
_atom_site_occupancy
_atom_site_symmetry_multiplicity
_atom_site_calc_flag
_atom_site_refinement_flags
_atom_site_disorder_assembly
_atom_site_disorder_group
Mn1 Mn 0.25567(3) 0.74878(2) 0.009070(19) 0.02139(13) Uani 1 1 d . . .
N1 N 0.3192(2) 0.7965(2) 0.18576(13) 0.0492(4) Uani 1 1 d . . .
N2 N 0.26524(16) 0.79781(18) 0.26021(10) 0.0293(3) Uani 1 1 d . . .
N3 N 0.2122(2) 0.8039(2) 0.33465(13) 0.0483(4) Uani 1 1 d . . .
N4 N 0.0418(2) 0.61941(17) 0.01519(14) 0.0427(4) Uani 1 1 d . . .
N5 N 0.0000 0.5000 0.0000 0.0292(4) Uani 1 2 d S . .
N6 N 0.1037(2) 0.94455(18) -0.02965(14) 0.0451(4) Uani 1 1 d . . .
N7 N 0.0000 1.0000 0.0000 0.0286(4) Uani 1 2 d S . .
N8 N 0.47881(19) 0.87657(17) 0.00673(14) 0.0406(4) Uani 1 1 d . . .
N9 N 0.5000 1.0000 0.0000 0.0289(4) Uani 1 2 d S . .
N10 N 0.4263(2) 0.56029(18) 0.05178(13) 0.0435(4) Uani 1 1 d . . .
N11 N 0.5000 0.5000 0.0000 0.0296(4) Uani 1 2 d S . .
N12 N 0.7069(2) 0.77075(18) 0.22666(15) 0.0421(4) Uani 1 1 d . A 1
H12 H 0.6047 0.7708 0.1805 0.051 Uiso 1 1 calc R . .
C1 C 0.8161(3) 0.6986(3) 0.1722(2) 0.0669(7) Uani 1 1 d . . .
H1A H 0.9247 0.6942 0.2196 0.100 Uiso 1 1 calc R A 1
H1B H 0.8181 0.7510 0.1084 0.100 Uiso 1 1 calc R A 1
H1C H 0.7769 0.6030 0.1527 0.100 Uiso 1 1 calc R A 1
C2 C 0.7554(3) 0.9213(3) 0.24992(14) 0.0537(6) Uani 1 1 d . . .
H2A H 0.6800 0.9672 0.2832 0.081 Uiso 1 1 calc R A 1
H2B H 0.7542 0.9698 0.1840 0.081 Uiso 1 1 calc R A 1
H2C H 0.8639 0.9251 0.2977 0.081 Uiso 1 1 calc R A 1
C3 C 0.6963(3) 0.6960(3) 0.3254(2) 0.0686(8) Uani 1 1 d . . .
H3A H 0.8026 0.6939 0.3760 0.103 Uiso 1 1 calc R A 1
H3B H 0.6585 0.5997 0.3079 0.103 Uiso 1 1 calc R A 1
H3C H 0.6209 0.7458 0.3566 0.103 Uiso 1 1 calc R A 1

loop_
_atom_site_aniso_label
_atom_site_aniso_U_11
_atom_site_aniso_U_22
_atom_site_aniso_U_33
_atom_site_aniso_U_23
_atom_site_aniso_U_13
_atom_site_aniso_U_12
Mn1 0.02184(19) 0.02159(19) 0.02256(17) -0.00103(8) 0.00907(11) 0.00042(8)
N1 0.0550(11) 0.0671(12) 0.0291(8) -0.0099(8) 0.0175(8) -0.0056(10)
N2 0.0360(8) 0.0279(8) 0.0227(7) -0.0006(5) 0.0058(6) -0.0013(5)
N3 0.0512(11) 0.0683(12) 0.0287(8) 0.0082(8) 0.0167(8) 0.0050(9)
N4 0.0379(9) 0.0374(9) 0.0581(10) -0.0012(7) 0.0220(8) -0.0093(7)
N5 0.0207(10) 0.0393(12) 0.0292(10) 0.0059(9) 0.0097(8) -0.0031(9)
N6 0.0455(10) 0.0345(9) 0.0616(11) 0.0071(8) 0.0256(8) 0.0145(7)
N7 0.0288(10) 0.0205(9) 0.0352(10) 0.0027(8) 0.0064(9) 0.0035(8)
N8 0.0326(8) 0.0336(9) 0.0584(10) 0.0050(7) 0.0171(7) -0.0054(6)
N9 0.0204(9) 0.0382(12) 0.0291(10) 0.0041(8) 0.0082(8) -0.0033(8)
N10 0.0512(10) 0.0377(9) 0.0485(9) 0.0089(7) 0.0249(8) 0.0189(8)
N11 0.0313(11) 0.0228(10) 0.0353(10) 0.0054(8) 0.0099(9) 0.0066(8)
N12 0.0394(9) 0.0420(9) 0.0431(10) 0.0004(7) 0.0076(8) -0.0004(7)
C1 0.0498(14) 0.0697(17) 0.0824(18) -0.0330(15) 0.0196(13) 0.0049(13)
C2 0.0799(18) 0.0367(12) 0.0432(12) -0.0041(8) 0.0139(12) -0.0038(9)
C3 0.0661(16) 0.0717(17) 0.0648(16) 0.0343(15) 0.0116(13) -0.0065(14)

loop_
_atom_type_symbol
_atom_type_description
_atom_type_scat_dispersion_real
_atom_type_scat_dispersion_imag
_atom_type_scat_source
C C 0.0033 0.0016 'International Tables Vol C Tables 4.2.6.8 and 6.1.1.4'
H H 0.0000 0.0000 'International Tables Vol C Tables 4.2.6.8 and 6.1.1.4'
N N 0.0061 0.0033 'International Tables Vol C Tables 4.2.6.8 and 6.1.1.4'
Mn Mn 0.3368 0.7283 'International Tables Vol C Tables 4.2.6.8 and 6.1.1.4'

loop_
_geom_angle_atom_site_label_1
_geom_angle_atom_site_label_2
_geom_angle_atom_site_label_3
_geom_angle
_geom_angle_site_symmetry_1
_geom_angle_site_symmetry_3
N4 Mn1 N6 91.48(8) . .
N4 Mn1 N3 89.95(7) . 4_575
N6 Mn1 N3 91.43(7) . 4_575
N4 Mn1 N1 92.84(7) . .
N6 Mn1 N1 91.88(7) . .
N3 Mn1 N1 175.62(6) 4_575 .
N4 Mn1 N8 178.25(6) . .
N6 Mn1 N8 89.99(8) . .
N3 Mn1 N8 90.96(7) 4_575 .
N1 Mn1 N8 86.17(7) . .
N4 Mn1 N10 92.52(8) . .
N6 Mn1 N10 175.81(6) . .
N3 Mn1 N10 89.82(7) 4_575 .
N1 Mn1 N10 86.68(7) . .
N8 Mn1 N10 85.99(8) . .
N2 N1 Mn1 142.82(15) . .
N3 N2 N1 177.8(2) . .
N2 N3 Mn1 145.34(15) . 4_576
N5 N4 Mn1 137.17(12) . .
N4 N5 N4 180.00(16) 3_565 .
N7 N6 Mn1 137.28(12) . .
N6 N7 N6 179.999(1) . 3_575
N9 N8 Mn1 132.05(11) . .
N8 N9 N8 180.00(3) 3_675 .
N11 N10 Mn1 129.85(11) . .
N10 N11 N10 180.0 3_665 .
C1 N12 C2 111.01(19) . .
C1 N12 C3 112.8(3) . .
C2 N12 C3 110.69(19) . .

loop_
_geom_bond_atom_site_label_1
_geom_bond_atom_site_label_2
_geom_bond_distance
_geom_bond_site_symmetry_2
Mn1 N4 2.1944(19) .
Mn1 N6 2.2123(18) .
Mn1 N3 2.232(2) 4_575
Mn1 N1 2.239(2) .
Mn1 N8 2.2402(19) .
Mn1 N10 2.2483(18) .
N1 N2 1.167(2) .
N2 N3 1.163(2) .
N3 Mn1 2.233(2) 4_576
N4 N5 1.1688(17) .
N5 N4 1.1688(17) 3_565
N6 N7 1.1669(17) .
N7 N6 1.1670(17) 3_575
N8 N9 1.1716(16) .
N9 N8 1.1716(17) 3_675
N10 N11 1.1711(16) .
N11 N10 1.1710(16) 3_665
N12 C1 1.465(3) .
N12 C2 1.471(3) .
N12 C3 1.474(3) .
